data_4118440
loop_
_publ_author_name
'Margaret A. Greene'
'Michel Pr\'evost'
'Joshua Tolopilo'
'K. A. Woerpel'

_publ_section_title
;
 Diastereoselective Synthesis of Seven-Membered-Ring trans-Alkenes from
 Dienes and Aldehydes by Silylene Transfer
;
_journal_name_full 'Journal of the American Chemical Society'
_journal_page_first 12482
_journal_page_last 12484
_journal_paper_doi 10.1021/ja305713v
_journal_volume 134
_journal_year 2012
_chemical_formula_sum 'C21 H34 O Si'
_chemical_formula_weight 330.57
_chemical_name_systematic
; 
 ? 
;
_space_group_IT_number 14
_symmetry_cell_setting monoclinic
_symmetry_space_group_name_Hall '-P 2ybc'
_symmetry_space_group_name_H-M 'P 1 21/c 1'
_atom_sites_solution_hydrogens difmap
_atom_sites_solution_primary direct
_atom_sites_solution_secondary difmap
_audit_creation_method SHELXTL
_cell_angle_alpha 90.00
_cell_angle_beta 97.2292(6)
_cell_angle_gamma 90.00
_cell_formula_units_Z 4
_cell_length_a 14.4187(7)
_cell_length_b 9.2805(5)
_cell_length_c 15.6456(8)
_cell_measurement_reflns_used 9926
_cell_measurement_temperature 153(2)
_cell_measurement_theta_max 28.06
_cell_measurement_theta_min 2.56
_cell_volume 2076.94(18)
_computing_cell_refinement 'Bruker SAINT'
_computing_data_collection 'Bruker APEX2'
_computing_data_reduction 'Bruker SAINT'
_computing_molecular_graphics 'Bruker SHELXTL'
_computing_publication_material 'Bruker SHELXTL'
_computing_structure_refinement 'SHELXL-97 (Sheldrick, 2008)'
_computing_structure_solution 'SHELXS-97 (Sheldrick, 2008)'
_diffrn_ambient_temperature 153(2)
_diffrn_measured_fraction_theta_full 0.999
_diffrn_measured_fraction_theta_max 0.999
_diffrn_measurement_device_type 'Bruker SMART APEX II CCD'
_diffrn_measurement_method 'phi and omega'
_diffrn_radiation_monochromator graphite
_diffrn_radiation_source 'fine-focus sealed tube'
_diffrn_radiation_type MoK\a
_diffrn_radiation_wavelength 0.71073
_diffrn_reflns_av_R_equivalents 0.0303
_diffrn_reflns_av_sigmaI/netI 0.0234
_diffrn_reflns_limit_h_max 18
_diffrn_reflns_limit_h_min -18
_diffrn_reflns_limit_k_max 11
_diffrn_reflns_limit_k_min -11
_diffrn_reflns_limit_l_max 20
_diffrn_reflns_limit_l_min -20
_diffrn_reflns_number 22841
_diffrn_reflns_theta_full 27.10
_diffrn_reflns_theta_max 27.10
_diffrn_reflns_theta_min 1.42
_exptl_absorpt_coefficient_mu 0.117
_exptl_absorpt_correction_T_max 0.9923
_exptl_absorpt_correction_T_min 0.9714
_exptl_absorpt_correction_type multi-scan
_exptl_absorpt_process_details 'Bruker SADABS'
_exptl_crystal_colour colourless
_exptl_crystal_density_diffrn 1.057
_exptl_crystal_density_meas ?
_exptl_crystal_description plate
_exptl_crystal_F_000 728
_exptl_crystal_size_max 0.25
_exptl_crystal_size_mid 0.24
_exptl_crystal_size_min 0.07
_refine_diff_density_max 0.327
_refine_diff_density_min -0.200
_refine_diff_density_rms 0.038
_refine_ls_extinction_method none
_refine_ls_goodness_of_fit_ref 1.031
_refine_ls_hydrogen_treatment refall
_refine_ls_matrix_type full
_refine_ls_number_parameters 344
_refine_ls_number_reflns 4566
_refine_ls_number_restraints 0
_refine_ls_restrained_S_all 1.031
_refine_ls_R_factor_all 0.0487
_refine_ls_R_factor_gt 0.0370
_refine_ls_shift/su_max 0.001
_refine_ls_shift/su_mean 0.000
_refine_ls_structure_factor_coef Fsqd
_refine_ls_weighting_details 'calc w=1/[\s^2^(Fo^2^)+(0.0527P)^2^+0.5351P] where P=(Fo^2^+2Fc^2^)/3'
_refine_ls_weighting_scheme calc
_refine_ls_wR_factor_gt 0.0939
_refine_ls_wR_factor_ref 0.1021
_reflns_number_gt 3717
_reflns_number_total 4566
_reflns_threshold_expression >2sigma(I)
_cod_data_source_file ja305713v_si_002.cif
_cod_data_source_block kaw148
_cod_depositor_comments
;
The following automatic conversions were performed:

'_exptl_crystal_density_meas' value 'none' was changed to '?' - the
value is perceived as not measured.

Automatic conversion script
Id: cif_fix_values 3008 2015-01-20 13:52:24Z robertas 
;
_cod_database_code 4118440

loop_
_symmetry_equiv_pos_as_xyz
'x, y, z'
'-x, y+1/2, -z+1/2'
'-x, -y, -z'
'x, -y-1/2, z-1/2'

loop_
_atom_site_label
_atom_site_type_symbol
_atom_site_fract_x
_atom_site_fract_y
_atom_site_fract_z
_atom_site_U_iso_or_equiv
_atom_site_adp_type
_atom_site_occupancy
_atom_site_symmetry_multiplicity
_atom_site_calc_flag
Si1 Si 0.77730(2) 0.01232(4) 0.10313(2) 0.02247(11) Uani 1 1 d
O1 O 0.69302(6) 0.01392(9) 0.16653(5) 0.02242(19) Uani 1 1 d
C1 C 0.64583(9) -0.12230(13) 0.16909(8) 0.0241(3) Uani 1 1 d
C2 C 0.71870(10) -0.24580(13) 0.16245(8) 0.0282(3) Uani 1 1 d
C3 C 0.78004(10) -0.19153(14) 0.09282(9) 0.0298(3) Uani 1 1 d
C4 C 0.87041(13) -0.26936(18) 0.09119(13) 0.0479(4) Uani 1 1 d
C5 C 0.8915(2) -0.3502(2) 0.02697(18) 0.0732(7) Uani 1 1 d
C6 C 0.77597(12) -0.27532(18) 0.24946(10) 0.0387(4) Uani 1 1 d
C7 C 0.66772(14) -0.38453(16) 0.13220(11) 0.0424(4) Uani 1 1 d
C8 C 0.59673(9) -0.12957(13) 0.24846(8) 0.0250(3) Uani 1 1 d
C9 C 0.62810(10) -0.05010(14) 0.32160(9) 0.0284(3) Uani 1 1 d
C10 C 0.58544(11) -0.06409(15) 0.39586(9) 0.0331(3) Uani 1 1 d
C11 C 0.51089(10) -0.15743(15) 0.39783(10) 0.0346(3) Uani 1 1 d
C12 C 0.47748(10) -0.23473(16) 0.32506(10) 0.0352(3) Uani 1 1 d
C13 C 0.51982(10) -0.22010(15) 0.25054(9) 0.0311(3) Uani 1 1 d
C14 C 0.73369(10) 0.08895(14) -0.00768(8) 0.0291(3) Uani 1 1 d
C15 C 0.79750(14) 0.03960(19) -0.07365(11) 0.0431(4) Uani 1 1 d
C16 C 0.63426(12) 0.03225(19) -0.03525(11) 0.0416(4) Uani 1 1 d
C17 C 0.72830(13) 0.25396(16) -0.01053(11) 0.0407(4) Uani 1 1 d
C18 C 0.87978(10) 0.11381(17) 0.16344(10) 0.0371(3) Uani 1 1 d
C19 C 0.95899(13) 0.1356(3) 0.10798(16) 0.0608(5) Uani 1 1 d
C20 C 0.91903(15) 0.0333(3) 0.24593(14) 0.0597(5) Uani 1 1 d
C21 C 0.84602(14) 0.2615(2) 0.19186(13) 0.0496(4) Uani 1 1 d
H1A H 0.5971(9) -0.1300(15) 0.1169(9) 0.023(3) Uiso 1 1 d
H3A H 0.7420(11) -0.2122(18) 0.0362(11) 0.041(4) Uiso 1 1 d
H4A H 0.9167(14) -0.253(2) 0.1401(13) 0.059(6) Uiso 1 1 d
H5A H 0.8449(19) -0.363(3) -0.0265(18) 0.102(10) Uiso 1 1 d
H5B H 0.9543(16) -0.393(3) 0.0310(14) 0.079(7) Uiso 1 1 d
H6A H 0.8211(12) -0.349(2) 0.2431(11) 0.047(5) Uiso 1 1 d
H6B H 0.7348(12) -0.3104(19) 0.2901(11) 0.045(5) Uiso 1 1 d
H6C H 0.8085(12) -0.189(2) 0.2745(12) 0.051(5) Uiso 1 1 d
H7A H 0.7118(13) -0.457(2) 0.1198(12) 0.053(5) Uiso 1 1 d
H7B H 0.6244(13) -0.365(2) 0.0790(13) 0.056(5) Uiso 1 1 d
H7C H 0.6348(12) -0.4286(18) 0.1780(11) 0.043(5) Uiso 1 1 d
H9A H 0.6832(11) 0.0154(17) 0.3197(10) 0.032(4) Uiso 1 1 d
H10A H 0.6098(12) -0.0091(18) 0.4448(11) 0.041(5) Uiso 1 1 d
H11A H 0.4835(11) -0.1665(17) 0.4510(11) 0.038(4) Uiso 1 1 d
H12A H 0.4239(12) -0.3001(18) 0.3251(10) 0.042(4) Uiso 1 1 d
H13A H 0.4955(11) -0.2729(18) 0.1991(11) 0.040(4) Uiso 1 1 d
H15A H 0.7716(13) 0.067(2) -0.1328(13) 0.058(6) Uiso 1 1 d
H15B H 0.8019(13) -0.064(2) -0.0742(12) 0.056(5) Uiso 1 1 d
H15C H 0.8659(15) 0.082(2) -0.0610(12) 0.061(6) Uiso 1 1 d
H16A H 0.6122(14) 0.068(2) -0.0948(14) 0.069(6) Uiso 1 1 d
H16B H 0.5891(13) 0.063(2) 0.0062(12) 0.056(5) Uiso 1 1 d
H16C H 0.6339(12) -0.071(2) -0.0389(10) 0.041(4) Uiso 1 1 d
H17A H 0.6996(13) 0.284(2) -0.0699(13) 0.059(5) Uiso 1 1 d
H17B H 0.7899(12) 0.2970(18) 0.0004(11) 0.043(5) Uiso 1 1 d
H17C H 0.6904(12) 0.2929(19) 0.0331(11) 0.047(5) Uiso 1 1 d
H19A H 1.0108(16) 0.180(2) 0.1446(15) 0.077(7) Uiso 1 1 d
H19B H 0.9390(14) 0.201(2) 0.0554(14) 0.069(6) Uiso 1 1 d
H19C H 0.9816(15) 0.044(3) 0.0904(14) 0.074(7) Uiso 1 1 d
H20A H 0.9701(16) 0.084(2) 0.2729(15) 0.075(7) Uiso 1 1 d
H20B H 0.9412(16) -0.064(3) 0.2345(14) 0.077(7) Uiso 1 1 d
H20C H 0.8719(15) 0.022(2) 0.2873(13) 0.061(6) Uiso 1 1 d
H21A H 0.8977(14) 0.307(2) 0.2310(13) 0.065(6) Uiso 1 1 d
H21B H 0.7923(15) 0.252(2) 0.2235(13) 0.064(6) Uiso 1 1 d
H21C H 0.8270(14) 0.330(2) 0.1416(14) 0.069(6) Uiso 1 1 d

loop_
_atom_site_aniso_label
_atom_site_aniso_U_11
_atom_site_aniso_U_22
_atom_site_aniso_U_33
_atom_site_aniso_U_23
_atom_site_aniso_U_13
_atom_site_aniso_U_12
Si1 0.02146(18) 0.02104(18) 0.02522(18) -0.00128(13) 0.00418(13) 0.00292(13)
O1 0.0237(4) 0.0177(4) 0.0265(4) -0.0008(3) 0.0055(3) -0.0002(3)
C1 0.0274(6) 0.0192(6) 0.0250(6) 0.0004(5) 0.0002(5) -0.0013(5)
C2 0.0382(7) 0.0195(6) 0.0269(6) 0.0011(5) 0.0041(6) 0.0051(5)
C3 0.0383(8) 0.0225(6) 0.0291(7) -0.0002(5) 0.0066(6) 0.0082(5)
C4 0.0535(10) 0.0353(8) 0.0590(11) 0.0113(8) 0.0227(9) 0.0206(8)
C5 0.0958(18) 0.0465(11) 0.0883(17) 0.0104(11) 0.0555(15) 0.0350(12)
C6 0.0455(9) 0.0373(8) 0.0326(8) 0.0088(6) 0.0019(7) 0.0141(7)
C7 0.0640(11) 0.0216(7) 0.0427(9) -0.0033(6) 0.0109(8) -0.0020(7)
C8 0.0260(6) 0.0206(6) 0.0279(6) 0.0024(5) 0.0019(5) 0.0001(5)
C9 0.0314(7) 0.0239(6) 0.0304(7) -0.0003(5) 0.0064(5) -0.0059(5)
C10 0.0407(8) 0.0299(7) 0.0300(7) -0.0017(6) 0.0090(6) -0.0045(6)
C11 0.0378(8) 0.0314(7) 0.0370(8) 0.0053(6) 0.0147(6) -0.0006(6)
C12 0.0301(7) 0.0299(7) 0.0463(8) 0.0063(6) 0.0075(6) -0.0061(6)
C13 0.0294(7) 0.0278(7) 0.0349(7) 0.0010(6) -0.0007(6) -0.0045(5)
C14 0.0366(7) 0.0236(6) 0.0280(7) 0.0032(5) 0.0075(6) 0.0042(5)
C15 0.0639(12) 0.0371(9) 0.0314(8) -0.0003(6) 0.0182(8) 0.0076(8)
C16 0.0437(9) 0.0427(9) 0.0348(8) 0.0111(7) -0.0093(7) -0.0021(7)
C17 0.0542(10) 0.0265(7) 0.0435(9) 0.0072(6) 0.0147(8) 0.0065(7)
C18 0.0250(7) 0.0421(8) 0.0437(8) -0.0053(6) 0.0030(6) -0.0063(6)
C19 0.0307(9) 0.0774(15) 0.0772(15) -0.0132(12) 0.0178(9) -0.0145(10)
C20 0.0422(10) 0.0721(14) 0.0576(12) -0.0002(10) -0.0218(9) -0.0133(10)
C21 0.0487(10) 0.0439(10) 0.0565(11) -0.0201(8) 0.0082(9) -0.0159(8)

loop_
_atom_type_symbol
_atom_type_description
_atom_type_scat_dispersion_real
_atom_type_scat_dispersion_imag
_atom_type_scat_source
C C 0.0033 0.0016 'International Tables Vol C Tables 4.2.6.8 and 6.1.1.4'
H H 0.0000 0.0000 'International Tables Vol C Tables 4.2.6.8 and 6.1.1.4'
O O 0.0106 0.0060 'International Tables Vol C Tables 4.2.6.8 and 6.1.1.4'
Si Si 0.0817 0.0704 'International Tables Vol C Tables 4.2.6.8 and 6.1.1.4'

loop_
_geom_angle_atom_site_label_1
_geom_angle_atom_site_label_2
_geom_angle_atom_site_label_3
_geom_angle
O1 Si1 C3 94.83(5)
O1 Si1 C18 106.28(6)
C3 Si1 C18 120.84(7)
O1 Si1 C14 110.93(5)
C3 Si1 C14 107.60(6)
C18 Si1 C14 114.44(7)
C1 O1 Si1 113.11(7)
O1 C1 C8 109.59(10)
O1 C1 C2 108.51(10)
C8 C1 C2 114.24(10)
C6 C2 C7 108.08(12)
C6 C2 C1 111.36(11)
C7 C2 C1 109.66(12)
C6 C2 C3 112.82(12)
C7 C2 C3 110.28(11)
C1 C2 C3 104.61(10)
C4 C3 C2 115.20(12)
C4 C3 Si1 120.72(12)
C2 C3 Si1 103.95(8)
C5 C4 C3 125.0(2)
C9 C8 C13 118.57(12)
C9 C8 C1 121.17(11)
C13 C8 C1 120.24(12)
C10 C9 C8 120.51(12)
C11 C10 C9 120.31(14)
C12 C11 C10 119.90(13)
C11 C12 C13 119.80(13)
C12 C13 C8 120.86(13)
C17 C14 C15 108.09(12)
C17 C14 C16 106.96(13)
C15 C14 C16 109.01(13)
C17 C14 Si1 114.12(10)
C15 C14 Si1 110.05(10)
C16 C14 Si1 108.47(9)
C19 C18 C20 108.53(16)
C19 C18 C21 109.37(15)
C20 C18 C21 106.68(16)
C19 C18 Si1 111.88(12)
C20 C18 Si1 110.93(12)
C21 C18 Si1 109.30(11)

loop_
_geom_bond_atom_site_label_1
_geom_bond_atom_site_label_2
_geom_bond_distance
Si1 O1 1.6626(9)
Si1 C3 1.8995(13)
Si1 C18 1.9000(15)
Si1 C14 1.9059(14)
O1 C1 1.4386(14)
C1 C8 1.5064(18)
C1 C2 1.5671(17)
C2 C6 1.526(2)
C2 C7 1.528(2)
C2 C3 1.5700(19)
C3 C4 1.493(2)
C4 C5 1.319(3)
C8 C9 1.3884(18)
C8 C13 1.3950(18)
C9 C10 1.3874(19)
C10 C11 1.384(2)
C11 C12 1.380(2)
C12 C13 1.389(2)
C14 C17 1.5337(19)
C14 C15 1.537(2)
C14 C16 1.537(2)
C18 C19 1.532(2)
C18 C20 1.536(3)
C18 C21 1.539(2)

loop_
_geom_torsion_atom_site_label_1
_geom_torsion_atom_site_label_2
_geom_torsion_atom_site_label_3
_geom_torsion_atom_site_label_4
_geom_torsion
C3 Si1 O1 C1 -13.58(9)
C18 Si1 O1 C1 -137.68(9)
C14 Si1 O1 C1 97.35(9)
Si1 O1 C1 C8 160.04(8)
Si1 O1 C1 C2 34.69(11)
O1 C1 C2 C6 81.02(13)
C8 C1 C2 C6 -41.56(16)
O1 C1 C2 C7 -159.40(11)
C8 C1 C2 C7 78.02(14)
O1 C1 C2 C3 -41.14(13)
C8 C1 C2 C3 -163.72(11)
C6 C2 C3 C4 42.76(18)
C7 C2 C3 C4 -78.19(17)
C1 C2 C3 C4 163.97(13)
C6 C2 C3 Si1 -91.56(12)
C7 C2 C3 Si1 147.49(11)
C1 C2 C3 Si1 29.65(11)
O1 Si1 C3 C4 -142.17(13)
C18 Si1 C3 C4 -29.96(15)
C14 Si1 C3 C4 104.07(13)
O1 Si1 C3 C2 -11.03(9)
C18 Si1 C3 C2 101.19(10)
C14 Si1 C3 C2 -124.78(9)
C2 C3 C4 C5 114.3(2)
Si1 C3 C4 C5 -119.54(19)
O1 C1 C8 C9 -26.17(16)
C2 C1 C8 C9 95.82(14)
O1 C1 C8 C13 155.61(11)
C2 C1 C8 C13 -82.41(15)
C13 C8 C9 C10 1.9(2)
C1 C8 C9 C10 -176.32(12)
C8 C9 C10 C11 -0.1(2)
C9 C10 C11 C12 -1.4(2)
C10 C11 C12 C13 1.0(2)
C11 C12 C13 C8 0.9(2)
C9 C8 C13 C12 -2.3(2)
C1 C8 C13 C12 175.94(12)
O1 Si1 C14 C17 78.11(12)
C3 Si1 C14 C17 -179.43(11)
C18 Si1 C14 C17 -42.12(13)
O1 Si1 C14 C15 -160.18(10)
C3 Si1 C14 C15 -57.72(12)
C18 Si1 C14 C15 79.59(12)
O1 Si1 C14 C16 -41.00(11)
C3 Si1 C14 C16 61.46(12)
C18 Si1 C14 C16 -161.23(10)
O1 Si1 C18 C19 -173.54(13)
C3 Si1 C18 C19 80.41(15)
C14 Si1 C18 C19 -50.76(15)
O1 Si1 C18 C20 65.11(14)
C3 Si1 C18 C20 -40.94(16)
C14 Si1 C18 C20 -172.11(13)
O1 Si1 C18 C21 -52.25(13)
C3 Si1 C18 C21 -158.30(11)
C14 Si1 C18 C21 70.53(13)
